data_7028787
loop_
_publ_author_name
'Banerjee, Manish'
'Seidel, R\"udiger W'
'Winter, Manuela'
'Becker, Hans-Werner'
'Rogalla, Detlef'
'Devi, Anjana'

_publ_section_title
;
 Novel \b-ketoiminato complexes of zirconium: synthesis, characterization
 and evaluation for solution based processing of ZrO2 thin films.
;
_journal_issue 6
_journal_name_full 'Dalton transactions (Cambridge, England : 2003)'
_journal_page_first 2384
_journal_page_last 2396
_journal_paper_doi 10.1039/c3dt52335g
_journal_volume 43
_journal_year 2014
_chemical_formula_sum 'C28 H58 N6 O2 Zr'
_chemical_formula_weight 602.02
_chemical_name_systematic
; 
 ? 
;
_space_group_IT_number 14
_symmetry_cell_setting monoclinic
_symmetry_space_group_name_Hall '-P 2yn'
_symmetry_space_group_name_H-M 'P 1 21/n 1'
_atom_sites_solution_hydrogens geom
_atom_sites_solution_primary direct
_atom_sites_solution_secondary difmap
_audit_creation_method SHELXL-97
_cell_angle_alpha 90.00
_cell_angle_beta 100.737(4)
_cell_angle_gamma 90.00
_cell_formula_units_Z 8
_cell_length_a 22.7484(11)
_cell_length_b 9.6640(3)
_cell_length_c 30.8841(15)
_cell_measurement_reflns_used 6969
_cell_measurement_temperature 112(2)
_cell_measurement_theta_max 28.34
_cell_measurement_theta_min 2.91
_cell_volume 6670.7(5)
_computing_cell_refinement 'CrysAlisPro 1.171.35.11, Oxford Diffraction'
_computing_data_collection 'CrysAlisPro 1.171.35.11, Oxford Diffraction'
_computing_data_reduction 'CrysAlisPro 1.171.35.11, Oxford Diffraction'
_computing_molecular_graphics SHELXL-97
_computing_publication_material SHELXL-97
_computing_structure_refinement 'SHELXL-97 (Sheldrick, 1997)'
_computing_structure_solution 'SHELXS-97 (Sheldrick, 1990)'
_diffrn_ambient_temperature 112(2)
_diffrn_measured_fraction_theta_full 0.996
_diffrn_measured_fraction_theta_max 0.891
_diffrn_measurement_device_type 'Xcalibur, Sapphire2, large Be window'
_diffrn_measurement_method '509 images at 1.0 deg. in \w and 50sec'
_diffrn_radiation_monochromator graphite
_diffrn_radiation_source 'Enhance (Mo) X-ray Source'
_diffrn_radiation_type MoK\a
_diffrn_radiation_wavelength 0.71073
_diffrn_reflns_av_R_equivalents 0.0780
_diffrn_reflns_av_sigmaI/netI 0.0932
_diffrn_reflns_limit_h_max 29
_diffrn_reflns_limit_h_min -29
_diffrn_reflns_limit_k_max 12
_diffrn_reflns_limit_k_min -12
_diffrn_reflns_limit_l_max 38
_diffrn_reflns_limit_l_min -40
_diffrn_reflns_number 50110
_diffrn_reflns_theta_full 25.00
_diffrn_reflns_theta_max 28.38
_diffrn_reflns_theta_min 2.92
_exptl_absorpt_coefficient_mu 0.361
_exptl_absorpt_correction_T_max 0.980
_exptl_absorpt_correction_T_min 0.950
_exptl_absorpt_correction_type empirical
_exptl_absorpt_process_details abspack
_exptl_crystal_colour colourless
_exptl_crystal_density_diffrn 1.199
_exptl_crystal_density_method 'not measured'
_exptl_crystal_description prism
_exptl_crystal_F_000 2592
_exptl_crystal_size_max 0.16
_exptl_crystal_size_mid 0.12
_exptl_crystal_size_min 0.05
_refine_diff_density_max 0.961
_refine_diff_density_min -0.612
_refine_diff_density_rms 0.088
_refine_ls_extinction_method none
_refine_ls_goodness_of_fit_ref 1.013
_refine_ls_hydrogen_treatment constr
_refine_ls_matrix_type full
_refine_ls_number_parameters 717
_refine_ls_number_reflns 14891
_refine_ls_number_restraints 116
_refine_ls_restrained_S_all 1.009
_refine_ls_R_factor_all 0.1104
_refine_ls_R_factor_gt 0.0533
_refine_ls_shift/su_max 0.001
_refine_ls_shift/su_mean 0.000
_refine_ls_structure_factor_coef Fsqd
_refine_ls_weighting_details 'calc w=1/[\s^2^(Fo^2^)+(0.0323P)^2^+1.3593P] where P=(Fo^2^+2Fc^2^)/3'
_refine_ls_weighting_scheme calc
_refine_ls_wR_factor_gt 0.0881
_refine_ls_wR_factor_ref 0.1058
_reflns_number_gt 9258
_reflns_number_total 14891
_reflns_threshold_expression >2sigma(I)
_cod_data_source_file c3dt52335g.txt
_cod_data_source_block cvd396
_cod_original_sg_symbol_H-M 'P 21/n'
_cod_database_code 7028787

loop_
_symmetry_equiv_pos_as_xyz
'x, y, z'
'-x+1/2, y+1/2, -z+1/2'
'-x, -y, -z'
'x-1/2, -y-1/2, z-1/2'

loop_
_atom_site_label
_atom_site_type_symbol
_atom_site_fract_x
_atom_site_fract_y
_atom_site_fract_z
_atom_site_U_iso_or_equiv
_atom_site_adp_type
_atom_site_occupancy
_atom_site_symmetry_multiplicity
_atom_site_calc_flag
_atom_site_refinement_flags
_atom_site_disorder_assembly
_atom_site_disorder_group
Zr1 Zr 0.591745(13) 0.75410(3) 0.343117(10) 0.01726(8) Uani 1 1 d . . .
Zr2 Zr 0.348041(13) 0.98989(3) 0.089971(10) 0.01706(8) Uani 1 1 d . . .
O1 O 0.51665(9) 0.7590(2) 0.37247(7) 0.0198(5) Uani 1 1 d . . .
O2 O 0.67664(9) 0.7495(2) 0.32789(7) 0.0211(5) Uani 1 1 d . . .
O3 O 0.27269(9) 0.9883(2) 0.11873(7) 0.0205(5) Uani 1 1 d . . .
O4 O 0.43353(9) 0.9956(2) 0.07564(7) 0.0205(5) Uani 1 1 d . . .
N1 N 0.61888(11) 0.6010(3) 0.40463(9) 0.0193(6) Uani 1 1 d . . .
N2 N 0.64861(11) 0.8998(3) 0.39868(8) 0.0186(6) Uani 1 1 d . . .
N3 N 0.56057(11) 0.5901(3) 0.30222(8) 0.0198(6) Uani 1 1 d . . .
N4 N 0.56471(11) 0.9188(3) 0.30156(9) 0.0211(6) Uani 1 1 d . . .
N5 N 0.7785(2) 0.3052(7) 0.3639(2) 0.0289(19) Uani 0.620(11) 1 d PDU A 1
C8 C 0.76203(15) 0.4328(4) 0.38283(12) 0.0284(8) Uani 0.50 1 d PD A 1
H8A H 0.7749 0.5115 0.3663 0.034 Uiso 0.620(11) 1 calc PR A 1
H8B H 0.7838 0.4393 0.4136 0.034 Uiso 0.620(11) 1 calc PR A 1
C9 C 0.8431(3) 0.3096(10) 0.3637(3) 0.042(2) Uani 0.620(11) 1 d PDU A 1
H9A H 0.8552 0.2239 0.3509 0.063 Uiso 0.620(11) 1 calc PR A 1
H9B H 0.8651 0.3191 0.3940 0.063 Uiso 0.620(11) 1 calc PR A 1
H9C H 0.8520 0.3888 0.3462 0.063 Uiso 0.620(11) 1 calc PR A 1
C10 C 0.7464(5) 0.2860(11) 0.3191(3) 0.042(3) Uani 0.620(11) 1 d PDU A 1
H10A H 0.7588 0.1987 0.3074 0.063 Uiso 0.620(11) 1 calc PR A 1
H10B H 0.7554 0.3629 0.3007 0.063 Uiso 0.620(11) 1 calc PR A 1
H10C H 0.7033 0.2834 0.3189 0.063 Uiso 0.620(11) 1 calc PR A 1
N5' N 0.7805(3) 0.3768(10) 0.3423(3) 0.025(3) Uani 0.380(11) 1 d PDU A 2
C8' C 0.76203(15) 0.4328(4) 0.38283(12) 0.0284(8) Uani 0.50 1 d PD A 2
H8'1 H 0.7803 0.5255 0.3887 0.034 Uiso 0.380(11) 1 calc PR A 2
H8'2 H 0.7794 0.3726 0.4079 0.034 Uiso 0.380(11) 1 calc PR A 2
C9' C 0.8457(4) 0.3704(15) 0.3470(4) 0.042(3) Uani 0.380(11) 1 d PDU A 2
H9'1 H 0.8627 0.4623 0.3546 0.063 Uiso 0.380(11) 1 calc PR A 2
H9'2 H 0.8561 0.3400 0.3191 0.063 Uiso 0.380(11) 1 calc PR A 2
H9'3 H 0.8618 0.3046 0.3703 0.063 Uiso 0.380(11) 1 calc PR A 2
C10' C 0.7551(9) 0.2410(12) 0.3314(6) 0.043(5) Uani 0.380(11) 1 d PDU A 2
H10D H 0.7114 0.2460 0.3279 0.065 Uiso 0.380(11) 1 calc PR A 2
H10E H 0.7707 0.1760 0.3551 0.065 Uiso 0.380(11) 1 calc PR A 2
H10F H 0.7660 0.2092 0.3038 0.065 Uiso 0.380(11) 1 calc PR A 2
N6 N 0.49415(12) 1.2173(3) 0.43826(9) 0.0246(6) Uani 1 1 d . . .
N7 N 0.37661(11) 0.8324(2) 0.15008(8) 0.0178(6) Uani 1 1 d . . .
N8 N 0.40095(11) 1.1367(3) 0.14754(8) 0.0187(6) Uani 1 1 d . . .
N9 N 0.31766(11) 0.8291(3) 0.04721(8) 0.0189(6) Uani 1 1 d . . .
N10 N 0.31830(11) 1.1555(3) 0.04925(8) 0.0180(6) Uani 1 1 d . . .
N11 N 0.52265(11) 0.4975(3) 0.10823(9) 0.0242(6) Uani 1 1 d . . .
N12 N 0.25118(12) 1.4703(3) 0.18611(9) 0.0245(6) Uani 1 1 d . . .
C1 C 0.60876(15) 0.4511(3) 0.46789(11) 0.0276(8) Uani 1 1 d . . .
H1A H 0.6361 0.3848 0.4580 0.041 Uiso 1 1 calc R . .
H1B H 0.5752 0.4012 0.4765 0.041 Uiso 1 1 calc R . .
H1C H 0.6302 0.5032 0.4932 0.041 Uiso 1 1 calc R . .
C2 C 0.58517(15) 0.5503(3) 0.43063(10) 0.0203(7) Uani 1 1 d . . .
C3 C 0.52282(14) 0.5868(3) 0.42697(11) 0.0229(8) Uani 1 1 d . . .
H3 H 0.5006 0.5365 0.4449 0.027 Uiso 1 1 calc R . .
C4 C 0.49283(14) 0.6857(3) 0.40051(10) 0.0209(7) Uani 1 1 d . . .
C5 C 0.42880(14) 0.7210(4) 0.40187(12) 0.0301(8) Uani 1 1 d . . .
H5A H 0.4263 0.8174 0.4112 0.045 Uiso 1 1 calc R . .
H5B H 0.4141 0.6599 0.4228 0.045 Uiso 1 1 calc R . .
H5C H 0.4043 0.7087 0.3725 0.045 Uiso 1 1 calc R . .
C6 C 0.68331(14) 0.5631(3) 0.41232(11) 0.0216(8) Uani 1 1 d . A .
H6A H 0.6963 0.5348 0.4434 0.026 Uiso 1 1 calc R . .
H6B H 0.7071 0.6451 0.4070 0.026 Uiso 1 1 calc R . .
C7 C 0.69529(14) 0.4463(4) 0.38248(12) 0.0281(8) Uani 1 1 d . . .
H7A H 0.6739 0.4644 0.3520 0.034 Uiso 1 1 calc R A 1
H7B H 0.6799 0.3585 0.3926 0.034 Uiso 1 1 calc R A 1
C11 C 0.73325(15) 1.0393(4) 0.43872(12) 0.0354(9) Uani 1 1 d . . .
H11A H 0.7045 1.1103 0.4437 0.053 Uiso 1 1 calc R . .
H11B H 0.7680 1.0836 0.4299 0.053 Uiso 1 1 calc R . .
H11C H 0.7463 0.9867 0.4660 0.053 Uiso 1 1 calc R . .
C12 C 0.70382(15) 0.9419(3) 0.40242(11) 0.0255(8) Uani 1 1 d . . .
C13 C 0.74223(15) 0.8999(4) 0.37283(12) 0.0303(9) Uani 1 1 d . . .
H13 H 0.7812 0.9392 0.3777 0.036 Uiso 1 1 calc R . .
C14 C 0.72873(15) 0.8098(4) 0.33860(11) 0.0262(8) Uani 1 1 d . . .
C15 C 0.77269(16) 0.7728(4) 0.30967(13) 0.0399(10) Uani 1 1 d . . .
H15A H 0.7766 0.6719 0.3085 0.060 Uiso 1 1 calc R . .
H15B H 0.8117 0.8136 0.3218 0.060 Uiso 1 1 calc R . .
H15C H 0.7584 0.8087 0.2799 0.060 Uiso 1 1 calc R . .
C16 C 0.61354(14) 0.9438(3) 0.43182(10) 0.0190(7) Uani 1 1 d . . .
H16A H 0.6412 0.9697 0.4593 0.023 Uiso 1 1 calc R . .
H16B H 0.5888 0.8653 0.4386 0.023 Uiso 1 1 calc R . .
C17 C 0.57303(14) 1.0659(3) 0.41602(11) 0.0217(8) Uani 1 1 d . . .
H17A H 0.5975 1.1504 0.4157 0.026 Uiso 1 1 calc R . .
H17B H 0.5516 1.0484 0.3856 0.026 Uiso 1 1 calc R . .
C18 C 0.52803(15) 1.0881(3) 0.44605(11) 0.0244(8) Uani 1 1 d . . .
H18A H 0.4995 1.0097 0.4422 0.029 Uiso 1 1 calc R . .
H18B H 0.5496 1.0869 0.4770 0.029 Uiso 1 1 calc R . .
C19 C 0.45427(16) 1.2296(4) 0.46968(12) 0.0394(10) Uani 1 1 d . . .
H19A H 0.4319 1.3166 0.4646 0.059 Uiso 1 1 calc R . .
H19B H 0.4778 1.2288 0.4997 0.059 Uiso 1 1 calc R . .
H19C H 0.4262 1.1516 0.4660 0.059 Uiso 1 1 calc R . .
C20 C 0.46003(17) 1.2260(4) 0.39374(12) 0.0427(11) Uani 1 1 d . . .
H20A H 0.4326 1.1472 0.3881 0.064 Uiso 1 1 calc R . .
H20B H 0.4874 1.2245 0.3727 0.064 Uiso 1 1 calc R . .
H20C H 0.4370 1.3124 0.3903 0.064 Uiso 1 1 calc R . .
C21 C 0.52969(14) 0.4656(3) 0.31348(11) 0.0246(8) Uani 1 1 d . . .
H21A H 0.5380 0.4537 0.3459 0.029 Uiso 1 1 calc R . .
H21B H 0.5459 0.3839 0.3004 0.029 Uiso 1 1 calc R . .
C22 C 0.46202(14) 0.4711(3) 0.29736(11) 0.0281(8) Uani 1 1 d . . .
H22A H 0.4451 0.5475 0.3120 0.042 Uiso 1 1 calc R . .
H22B H 0.4441 0.3836 0.3044 0.042 Uiso 1 1 calc R . .
H22C H 0.4534 0.4857 0.2654 0.042 Uiso 1 1 calc R . .
C23 C 0.57119(15) 0.5884(3) 0.25681(11) 0.0260(8) Uani 1 1 d . . .
H23A H 0.5783 0.6844 0.2479 0.031 Uiso 1 1 calc R . .
H23B H 0.5345 0.5547 0.2372 0.031 Uiso 1 1 calc R . .
C24 C 0.62353(16) 0.4992(4) 0.24981(11) 0.0366(9) Uani 1 1 d . . .
H24A H 0.6604 0.5334 0.2683 0.055 Uiso 1 1 calc R . .
H24B H 0.6274 0.5032 0.2188 0.055 Uiso 1 1 calc R . .
H24C H 0.6166 0.4032 0.2578 0.055 Uiso 1 1 calc R . .
C25 C 0.60064(15) 1.0387(3) 0.29406(11) 0.0289(8) Uani 1 1 d . . .
H25A H 0.6344 1.0481 0.3193 0.035 Uiso 1 1 calc R . .
H25B H 0.5757 1.1230 0.2931 0.035 Uiso 1 1 calc R . .
C26 C 0.62563(18) 1.0300(4) 0.25152(13) 0.0427(11) Uani 1 1 d . . .
H26A H 0.6510 0.9477 0.2524 0.064 Uiso 1 1 calc R . .
H26B H 0.6494 1.1129 0.2486 0.064 Uiso 1 1 calc R . .
H26C H 0.5925 1.0237 0.2263 0.064 Uiso 1 1 calc R . .
C27 C 0.50427(15) 0.9216(3) 0.27442(11) 0.0261(8) Uani 1 1 d . . .
H27A H 0.4880 0.8263 0.2722 0.031 Uiso 1 1 calc R . .
H27B H 0.5073 0.9520 0.2443 0.031 Uiso 1 1 calc R . .
C28 C 0.46025(15) 1.0157(4) 0.29177(12) 0.0329(9) Uani 1 1 d . . .
H28A H 0.4542 0.9820 0.3205 0.049 Uiso 1 1 calc R . .
H28B H 0.4219 1.0157 0.2711 0.049 Uiso 1 1 calc R . .
H28C H 0.4763 1.1101 0.2949 0.049 Uiso 1 1 calc R . .
C29 C 0.36911(14) 0.6871(3) 0.21494(11) 0.0253(8) Uani 1 1 d . . .
H29A H 0.3970 0.6222 0.2051 0.038 Uiso 1 1 calc R . .
H29B H 0.3361 0.6355 0.2237 0.038 Uiso 1 1 calc R . .
H29C H 0.3901 0.7403 0.2402 0.038 Uiso 1 1 calc R . .
C30 C 0.34451(14) 0.7849(3) 0.17769(10) 0.0191(7) Uani 1 1 d . . .
C31 C 0.28251(14) 0.8230(3) 0.17552(11) 0.0221(8) Uani 1 1 d . . .
H31 H 0.2618 0.7767 0.1953 0.027 Uiso 1 1 calc R . .
C32 C 0.25098(14) 0.9176(3) 0.14841(11) 0.0217(7) Uani 1 1 d . . .
C33 C 0.18658(15) 0.9505(4) 0.15023(12) 0.0330(9) Uani 1 1 d . . .
H33A H 0.1834 1.0472 0.1591 0.049 Uiso 1 1 calc R . .
H33B H 0.1728 0.8898 0.1717 0.049 Uiso 1 1 calc R . .
H33C H 0.1617 0.9358 0.1211 0.049 Uiso 1 1 calc R . .
C34 C 0.43972(13) 0.7879(3) 0.15525(10) 0.0192(7) Uani 1 1 d . . .
H34A H 0.4551 0.7648 0.1865 0.023 Uiso 1 1 calc R . .
H34B H 0.4640 0.8652 0.1470 0.023 Uiso 1 1 calc R . .
C35 C 0.44640(14) 0.6625(3) 0.12669(11) 0.0214(7) Uani 1 1 d . . .
H35A H 0.4288 0.5803 0.1386 0.026 Uiso 1 1 calc R . .
H35B H 0.4242 0.6788 0.0964 0.026 Uiso 1 1 calc R . .
C36 C 0.51166(14) 0.6347(3) 0.12537(11) 0.0236(8) Uani 1 1 d . . .
H36A H 0.5260 0.7059 0.1068 0.028 Uiso 1 1 calc R . .
H36B H 0.5353 0.6439 0.1556 0.028 Uiso 1 1 calc R . .
C37 C 0.58666(15) 0.4720(4) 0.11222(12) 0.0377(10) Uani 1 1 d . . .
H37A H 0.5930 0.3775 0.1025 0.057 Uiso 1 1 calc R . .
H37B H 0.6064 0.4831 0.1430 0.057 Uiso 1 1 calc R . .
H37C H 0.6035 0.5381 0.0938 0.057 Uiso 1 1 calc R . .
C38 C 0.49341(15) 0.4816(4) 0.06237(11) 0.0301(8) Uani 1 1 d . . .
H38A H 0.5088 0.5514 0.0443 0.045 Uiso 1 1 calc R . .
H38B H 0.4501 0.4938 0.0599 0.045 Uiso 1 1 calc R . .
H38C H 0.5016 0.3890 0.0520 0.045 Uiso 1 1 calc R . .
C39 C 0.48365(15) 1.2751(3) 0.19073(11) 0.0284(8) Uani 1 1 d . . .
H39A H 0.4545 1.3465 0.1946 0.043 Uiso 1 1 calc R . .
H39B H 0.5196 1.3189 0.1837 0.043 Uiso 1 1 calc R . .
H39C H 0.4944 1.2216 0.2180 0.043 Uiso 1 1 calc R . .
C40 C 0.45657(15) 1.1795(3) 0.15347(11) 0.0208(7) Uani 1 1 d . . .
C41 C 0.49720(15) 1.1400(3) 0.12514(11) 0.0236(8) Uani 1 1 d . . .
H41 H 0.5365 1.1773 0.1322 0.028 Uiso 1 1 calc R . .
C42 C 0.48585(14) 1.0552(3) 0.08923(11) 0.0215(7) Uani 1 1 d . . .
C43 C 0.53231(15) 1.0240(4) 0.06204(11) 0.0308(9) Uani 1 1 d . . .
H43A H 0.5355 0.9236 0.0586 0.046 Uiso 1 1 calc R . .
H43B H 0.5710 1.0609 0.0768 0.046 Uiso 1 1 calc R . .
H43C H 0.5209 1.0671 0.0330 0.046 Uiso 1 1 calc R . .
C44 C 0.36395(14) 1.1807(3) 0.17958(10) 0.0206(7) Uani 1 1 d . . .
H44A H 0.3904 1.2031 0.2079 0.025 Uiso 1 1 calc R . .
H44B H 0.3377 1.1031 0.1848 0.025 Uiso 1 1 calc R . .
C45 C 0.32533(14) 1.3067(3) 0.16364(11) 0.0215(8) Uani 1 1 d . . .
H45A H 0.3514 1.3882 0.1625 0.026 Uiso 1 1 calc R . .
H45B H 0.3028 1.2893 0.1335 0.026 Uiso 1 1 calc R . .
C46 C 0.28174(15) 1.3367(3) 0.19422(11) 0.0267(8) Uani 1 1 d . . .
H46A H 0.2513 1.2623 0.1909 0.032 Uiso 1 1 calc R . .
H46B H 0.3038 1.3346 0.2250 0.032 Uiso 1 1 calc R . .
C47 C 0.21421(18) 1.4948(4) 0.21917(13) 0.0429(10) Uani 1 1 d . . .
H47A H 0.1942 1.5846 0.2137 0.064 Uiso 1 1 calc R . .
H47B H 0.2395 1.4950 0.2486 0.064 Uiso 1 1 calc R . .
H47C H 0.1841 1.4215 0.2175 0.064 Uiso 1 1 calc R . .
C48 C 0.21498(16) 1.4799(4) 0.14225(12) 0.0370(9) Uani 1 1 d . . .
H48A H 0.1846 1.4068 0.1384 0.056 Uiso 1 1 calc R . .
H48B H 0.2406 1.4688 0.1202 0.056 Uiso 1 1 calc R . .
H48C H 0.1953 1.5705 0.1385 0.056 Uiso 1 1 calc R . .
C49 C 0.28295(14) 0.7101(3) 0.05753(11) 0.0246(8) Uani 1 1 d . . .
H49A H 0.2893 0.6987 0.0899 0.030 Uiso 1 1 calc R . .
H49B H 0.2979 0.6256 0.0451 0.030 Uiso 1 1 calc R . .
C50 C 0.21576(15) 0.7241(4) 0.03952(12) 0.0339(9) Uani 1 1 d . . .
H50A H 0.2002 0.8052 0.0528 0.051 Uiso 1 1 calc R . .
H50B H 0.1951 0.6409 0.0468 0.051 Uiso 1 1 calc R . .
H50C H 0.2091 0.7353 0.0074 0.051 Uiso 1 1 calc R . .
C51 C 0.32837(15) 0.8259(3) 0.00183(10) 0.0258(8) Uani 1 1 d . . .
H51A H 0.3394 0.9200 -0.0064 0.031 Uiso 1 1 calc R . .
H51B H 0.2907 0.7999 -0.0181 0.031 Uiso 1 1 calc R . .
C52 C 0.37751(17) 0.7253(4) -0.00516(12) 0.0363(10) Uani 1 1 d . . .
H52A H 0.4154 0.7525 0.0135 0.054 Uiso 1 1 calc R . .
H52B H 0.3818 0.7274 -0.0361 0.054 Uiso 1 1 calc R . .
H52C H 0.3669 0.6315 0.0027 0.054 Uiso 1 1 calc R . .
C53 C 0.35517(14) 1.2730(3) 0.04076(10) 0.0223(7) Uani 1 1 d . . .
H53A H 0.3898 1.2813 0.0653 0.027 Uiso 1 1 calc R . .
H53B H 0.3313 1.3590 0.0400 0.027 Uiso 1 1 calc R . .
C54 C 0.37802(15) 1.2590(4) -0.00260(11) 0.0302(9) Uani 1 1 d . . .
H54A H 0.4042 1.1780 -0.0011 0.045 Uiso 1 1 calc R . .
H54B H 0.4005 1.3424 -0.0075 0.045 Uiso 1 1 calc R . .
H54C H 0.3440 1.2478 -0.0270 0.045 Uiso 1 1 calc R . .
C55 C 0.25702(14) 1.1608(3) 0.02440(10) 0.0209(7) Uani 1 1 d . . .
H55A H 0.2394 1.0670 0.0238 0.025 Uiso 1 1 calc R . .
H55B H 0.2581 1.1876 -0.0064 0.025 Uiso 1 1 calc R . .
C56 C 0.21657(14) 1.2614(3) 0.04309(11) 0.0276(8) Uani 1 1 d . . .
H56A H 0.2122 1.2309 0.0726 0.041 Uiso 1 1 calc R . .
H56B H 0.1772 1.2640 0.0238 0.041 Uiso 1 1 calc R . .
H56C H 0.2344 1.3541 0.0450 0.041 Uiso 1 1 calc R . .

loop_
_atom_site_aniso_label
_atom_site_aniso_U_11
_atom_site_aniso_U_22
_atom_site_aniso_U_33
_atom_site_aniso_U_23
_atom_site_aniso_U_13
_atom_site_aniso_U_12
Zr1 0.01698(15) 0.01775(17) 0.01586(16) -0.00196(14) 0.00000(12) -0.00099(13)
Zr2 0.01818(16) 0.01543(17) 0.01587(16) 0.00014(14) -0.00122(12) 0.00052(13)
O1 0.0184(11) 0.0214(13) 0.0182(11) 0.0005(10) 0.0002(9) -0.0001(9)
O2 0.0180(11) 0.0241(13) 0.0210(12) -0.0059(11) 0.0029(9) -0.0012(10)
O3 0.0200(11) 0.0168(12) 0.0241(12) 0.0042(10) 0.0024(10) 0.0015(9)
O4 0.0179(11) 0.0220(12) 0.0207(12) -0.0006(11) 0.0011(9) -0.0007(9)
N1 0.0158(14) 0.0187(15) 0.0212(15) -0.0024(12) -0.0020(12) 0.0016(11)
N2 0.0222(15) 0.0186(15) 0.0153(15) -0.0045(12) 0.0042(12) 0.0013(11)
N3 0.0215(15) 0.0208(15) 0.0154(14) -0.0001(12) -0.0007(12) -0.0009(11)
N4 0.0207(15) 0.0215(15) 0.0203(15) -0.0025(13) 0.0018(12) -0.0038(11)
N5 0.021(3) 0.033(4) 0.031(3) 0.000(3) 0.003(2) 0.012(2)
C8 0.0232(19) 0.032(2) 0.029(2) 0.0002(17) 0.0005(16) 0.0057(15)
C9 0.029(3) 0.056(6) 0.042(5) -0.002(4) 0.009(3) 0.014(4)
C10 0.037(4) 0.044(7) 0.044(6) -0.015(5) 0.007(4) 0.018(5)
N5' 0.025(4) 0.023(5) 0.027(6) -0.003(4) 0.006(4) 0.006(3)
C8' 0.0232(19) 0.032(2) 0.029(2) 0.0002(17) 0.0005(16) 0.0057(15)
C9' 0.028(5) 0.057(9) 0.039(8) 0.008(7) 0.003(5) 0.017(5)
C10' 0.050(10) 0.021(7) 0.060(13) -0.006(8) 0.015(8) 0.001(7)
N6 0.0244(15) 0.0268(16) 0.0226(15) 0.0008(13) 0.0040(12) 0.0066(12)
N7 0.0174(14) 0.0139(14) 0.0198(15) -0.0005(12) -0.0026(12) 0.0013(11)
N8 0.0255(16) 0.0127(14) 0.0172(15) 0.0010(12) 0.0017(12) 0.0010(11)
N9 0.0230(15) 0.0150(15) 0.0176(15) 0.0002(12) 0.0004(12) -0.0014(11)
N10 0.0167(14) 0.0162(14) 0.0190(15) 0.0023(12) -0.0017(11) -0.0010(11)
N11 0.0243(15) 0.0270(16) 0.0219(15) 0.0002(14) 0.0059(12) 0.0086(12)
N12 0.0267(16) 0.0208(16) 0.0272(16) -0.0026(13) 0.0084(13) 0.0029(12)
C1 0.0250(19) 0.030(2) 0.0260(19) 0.0054(16) 0.0015(15) -0.0019(15)
C2 0.0256(19) 0.0198(18) 0.0144(17) -0.0017(14) 0.0012(15) 0.0009(14)
C3 0.0218(18) 0.028(2) 0.0198(18) 0.0012(16) 0.0062(15) -0.0042(14)
C4 0.0191(17) 0.0254(19) 0.0173(17) -0.0052(15) 0.0015(14) -0.0033(14)
C5 0.0220(18) 0.030(2) 0.038(2) -0.0010(18) 0.0061(16) -0.0013(15)
C6 0.0187(18) 0.0238(19) 0.0193(18) -0.0006(15) -0.0045(14) 0.0026(14)
C7 0.0238(19) 0.030(2) 0.028(2) -0.0066(17) -0.0021(16) 0.0052(15)
C11 0.025(2) 0.043(2) 0.037(2) -0.0172(19) 0.0036(17) -0.0105(16)
C12 0.0234(19) 0.025(2) 0.027(2) -0.0021(16) -0.0001(16) -0.0036(14)
C13 0.0183(18) 0.040(2) 0.034(2) -0.0136(18) 0.0081(16) -0.0097(16)
C14 0.0206(18) 0.031(2) 0.028(2) -0.0034(17) 0.0072(15) -0.0031(15)
C15 0.029(2) 0.050(3) 0.045(2) -0.019(2) 0.0197(19) -0.0106(18)
C16 0.0201(17) 0.0191(18) 0.0167(17) -0.0037(14) 0.0003(14) -0.0030(13)
C17 0.0242(19) 0.0205(18) 0.0197(18) -0.0006(15) 0.0024(15) 0.0029(14)
C18 0.0269(19) 0.025(2) 0.0213(19) -0.0005(16) 0.0053(15) 0.0029(15)
C19 0.040(2) 0.042(2) 0.040(2) -0.002(2) 0.0150(19) 0.0144(18)
C20 0.037(2) 0.055(3) 0.034(2) 0.000(2) 0.0015(18) 0.024(2)
C21 0.0286(19) 0.0214(19) 0.0208(18) 0.0002(15) -0.0027(15) -0.0040(14)
C22 0.0276(19) 0.024(2) 0.030(2) 0.0000(17) -0.0008(16) -0.0033(15)
C23 0.033(2) 0.024(2) 0.0191(19) -0.0015(16) -0.0013(15) -0.0034(15)
C24 0.044(2) 0.044(2) 0.022(2) -0.0073(19) 0.0072(18) 0.0061(19)
C25 0.028(2) 0.028(2) 0.028(2) 0.0015(17) -0.0006(16) -0.0065(15)
C26 0.044(2) 0.047(3) 0.040(2) 0.013(2) 0.016(2) -0.007(2)
C27 0.033(2) 0.0224(19) 0.0197(18) 0.0021(16) -0.0037(16) -0.0048(15)
C28 0.0266(19) 0.035(2) 0.034(2) 0.0070(19) -0.0030(16) 0.0010(16)
C29 0.0234(19) 0.027(2) 0.0240(19) 0.0069(16) 0.0008(15) -0.0012(14)
C30 0.0257(18) 0.0118(17) 0.0177(17) -0.0019(14) -0.0010(14) -0.0024(13)
C31 0.0257(19) 0.0214(19) 0.0202(18) 0.0032(15) 0.0068(15) -0.0012(14)
C32 0.0219(18) 0.0188(18) 0.0240(19) -0.0018(15) 0.0034(15) -0.0011(14)
C33 0.0240(19) 0.036(2) 0.040(2) 0.0090(19) 0.0091(17) 0.0049(16)
C34 0.0179(17) 0.0211(18) 0.0169(17) 0.0018(15) -0.0013(13) 0.0023(13)
C35 0.0204(18) 0.0240(19) 0.0186(18) -0.0007(15) 0.0007(14) 0.0001(14)
C36 0.0223(18) 0.030(2) 0.0158(18) -0.0001(16) -0.0025(14) 0.0035(14)
C37 0.031(2) 0.052(3) 0.028(2) -0.0038(19) -0.0005(17) 0.0168(18)
C38 0.0285(19) 0.035(2) 0.027(2) -0.0045(18) 0.0048(16) 0.0004(16)
C39 0.0299(19) 0.031(2) 0.0218(18) -0.0038(17) -0.0020(15) -0.0071(15)
C40 0.0265(19) 0.0157(18) 0.0175(17) -0.0002(15) -0.0032(15) -0.0002(14)
C41 0.0194(18) 0.027(2) 0.0222(19) 0.0001(16) -0.0019(15) -0.0040(14)
C42 0.0204(18) 0.0198(18) 0.0232(18) 0.0065(15) 0.0012(15) 0.0029(13)
C43 0.0267(19) 0.038(2) 0.028(2) 0.0004(18) 0.0061(16) -0.0023(16)
C44 0.0278(19) 0.0178(18) 0.0154(17) 0.0003(15) 0.0021(14) -0.0010(14)
C45 0.0239(18) 0.0178(18) 0.0220(19) -0.0015(15) 0.0026(15) -0.0002(14)
C46 0.033(2) 0.0215(19) 0.028(2) 0.0013(16) 0.0112(16) 0.0018(15)
C47 0.050(3) 0.035(2) 0.052(3) 0.005(2) 0.031(2) 0.0074(19)
C48 0.029(2) 0.037(2) 0.040(2) -0.007(2) -0.0052(18) 0.0061(17)
C49 0.0259(19) 0.0208(18) 0.0244(19) -0.0016(16) -0.0024(15) -0.0048(14)
C50 0.027(2) 0.031(2) 0.040(2) -0.0023(19) -0.0032(17) -0.0076(16)
C51 0.036(2) 0.0197(19) 0.0189(18) 0.0005(15) -0.0011(16) -0.0008(15)
C52 0.053(3) 0.030(2) 0.029(2) -0.0036(18) 0.0153(19) 0.0001(18)
C53 0.0231(17) 0.0202(18) 0.0210(18) 0.0017(15) -0.0022(14) -0.0043(14)
C54 0.0288(19) 0.035(2) 0.027(2) 0.0061(18) 0.0064(16) -0.0019(16)
C55 0.0252(18) 0.0179(18) 0.0169(17) 0.0014(15) -0.0036(14) 0.0010(14)
C56 0.0238(18) 0.029(2) 0.028(2) 0.0008(17) 0.0001(15) 0.0019(15)

loop_
_atom_type_symbol
_atom_type_description
_atom_type_scat_dispersion_real
_atom_type_scat_dispersion_imag
_atom_type_scat_source
C C 0.0033 0.0016 'International Tables Vol C Tables 4.2.6.8 and 6.1.1.4'
H H 0.0000 0.0000 'International Tables Vol C Tables 4.2.6.8 and 6.1.1.4'
N N 0.0061 0.0033 'International Tables Vol C Tables 4.2.6.8 and 6.1.1.4'
O O 0.0106 0.0060 'International Tables Vol C Tables 4.2.6.8 and 6.1.1.4'
Zr Zr -2.9673 0.5597 'International Tables Vol C Tables 4.2.6.8 and 6.1.1.4'

loop_
_geom_angle_atom_site_label_1
_geom_angle_atom_site_label_2
_geom_angle_atom_site_label_3
_geom_angle
N4 Zr1 N3 100.52(10)
N4 Zr1 O2 93.31(9)
N3 Zr1 O2 94.20(9)
N4 Zr1 O1 94.57(9)
N3 Zr1 O1 93.88(9)
O2 Zr1 O1 167.51(8)
N4 Zr1 N1 166.28(9)
N3 Zr1 N1 91.12(9)
O2 Zr1 N1 93.06(9)
O1 Zr1 N1 77.26(8)
N4 Zr1 N2 92.91(9)
N3 Zr1 N2 164.37(9)
O2 Zr1 N2 76.93(8)
O1 Zr1 N2 92.99(8)
N1 Zr1 N2 76.73(9)
N10 Zr2 O3 93.64(9)
N10 Zr2 N9 99.22(10)
O3 Zr2 N9 93.63(9)
N10 Zr2 O4 93.61(9)
O3 Zr2 O4 167.15(8)
N9 Zr2 O4 95.67(9)
N10 Zr2 N7 166.70(9)
O3 Zr2 N7 77.86(8)
N9 Zr2 N7 91.58(9)
O4 Zr2 N7 93.01(8)
N10 Zr2 N8 93.13(9)
O3 Zr2 N8 91.57(9)
N9 Zr2 N8 166.26(9)
O4 Zr2 N8 77.44(8)
N7 Zr2 N8 77.09(8)
C4 O1 Zr1 138.6(2)
C14 O2 Zr1 140.6(2)
C32 O3 Zr2 138.85(19)
C42 O4 Zr2 140.4(2)
C2 N1 C6 118.9(3)
C2 N1 Zr1 128.7(2)
C6 N1 Zr1 112.31(19)
C12 N2 C16 119.0(3)
C12 N2 Zr1 128.9(2)
C16 N2 Zr1 112.10(19)
C23 N3 C21 112.9(3)
C23 N3 Zr1 119.6(2)
C21 N3 Zr1 127.5(2)
C25 N4 C27 112.7(3)
C25 N4 Zr1 126.8(2)
C27 N4 Zr1 120.5(2)
C8 N5 C10 111.9(6)
C8 N5 C9 108.2(5)
C10 N5 C9 109.1(7)
N5 C8 C7 113.9(3)
N5 C8 H8A 108.8
C7 C8 H8A 108.8
N5 C8 H8B 108.8
C7 C8 H8B 108.8
H8A C8 H8B 107.7
N5 C9 H9A 109.5
N5 C9 H9B 109.5
H9A C9 H9B 109.5
N5 C9 H9C 109.5
H9A C9 H9C 109.5
H9B C9 H9C 109.5
N5 C10 H10A 109.5
N5 C10 H10B 109.5
H10A C10 H10B 109.5
N5 C10 H10C 109.5
H10A C10 H10C 109.5
H10B C10 H10C 109.5
C10' N5' C9' 109.7(10)
N5' C9' H9'1 109.5
N5' C9' H9'2 109.5
H9'1 C9' H9'2 109.5
N5' C9' H9'3 109.5
H9'1 C9' H9'3 109.5
H9'2 C9' H9'3 109.5
N5' C10' H10D 109.5
N5' C10' H10E 109.5
H10D C10' H10E 109.5
N5' C10' H10F 109.5
H10D C10' H10F 109.5
H10E C10' H10F 109.5
C20 N6 C19 109.8(3)
C20 N6 C18 112.2(3)
C19 N6 C18 109.6(3)
C30 N7 C34 118.5(3)
C30 N7 Zr2 128.8(2)
C34 N7 Zr2 112.73(19)
C40 N8 C44 118.1(3)
C40 N8 Zr2 128.6(2)
C44 N8 Zr2 113.24(19)
C49 N9 C51 112.6(3)
C49 N9 Zr2 125.4(2)
C51 N9 Zr2 122.0(2)
C55 N10 C53 113.6(2)
C55 N10 Zr2 121.2(2)
C53 N10 Zr2 125.12(19)
C38 N11 C37 109.4(3)
C38 N11 C36 111.6(3)
C37 N11 C36 110.9(3)
C48 N12 C47 110.0(3)
C48 N12 C46 112.6(3)
C47 N12 C46 109.9(3)
C2 C1 H1A 109.5
C2 C1 H1B 109.5
H1A C1 H1B 109.5
C2 C1 H1C 109.5
H1A C1 H1C 109.5
H1B C1 H1C 109.5
N1 C2 C3 122.7(3)
N1 C2 C1 122.6(3)
C3 C2 C1 114.7(3)
C4 C3 C2 126.5(3)
C4 C3 H3 116.7
C2 C3 H3 116.7
O1 C4 C3 123.7(3)
O1 C4 C5 114.7(3)
C3 C4 C5 121.6(3)
C4 C5 H5A 109.5
C4 C5 H5B 109.5
H5A C5 H5B 109.5
C4 C5 H5C 109.5
H5A C5 H5C 109.5
H5B C5 H5C 109.5
N1 C6 C7 111.8(2)
N1 C6 H6A 109.3
C7 C6 H6A 109.3
N1 C6 H6B 109.3
C7 C6 H6B 109.3
H6A C6 H6B 107.9
C6 C7 C8 110.6(3)
C6 C7 H7A 109.5
C8 C7 H7A 109.5
C6 C7 H7B 109.5
C8 C7 H7B 109.5
H7A C7 H7B 108.1
C12 C11 H11A 109.5
C12 C11 H11B 109.5
H11A C11 H11B 109.5
C12 C11 H11C 109.5
H11A C11 H11C 109.5
H11B C11 H11C 109.5
N2 C12 C13 123.0(3)
N2 C12 C11 122.9(3)
C13 C12 C11 114.1(3)
C14 C13 C12 126.9(3)
C14 C13 H13 116.6
C12 C13 H13 116.6
O2 C14 C13 123.0(3)
O2 C14 C15 114.6(3)
C13 C14 C15 122.4(3)
C14 C15 H15A 109.5
C14 C15 H15B 109.5
H15A C15 H15B 109.5
C14 C15 H15C 109.5
H15A C15 H15C 109.5
H15B C15 H15C 109.5
N2 C16 C17 112.1(3)
N2 C16 H16A 109.2
C17 C16 H16A 109.2
N2 C16 H16B 109.2
C17 C16 H16B 109.2
H16A C16 H16B 107.9
C18 C17 C16 110.5(3)
C18 C17 H17A 109.5
C16 C17 H17A 109.5
C18 C17 H17B 109.5
C16 C17 H17B 109.5
H17A C17 H17B 108.1
N6 C18 C17 114.5(3)
N6 C18 H18A 108.6
C17 C18 H18A 108.6
N6 C18 H18B 108.6
C17 C18 H18B 108.6
H18A C18 H18B 107.6
N6 C19 H19A 109.5
N6 C19 H19B 109.5
H19A C19 H19B 109.5
N6 C19 H19C 109.5
H19A C19 H19C 109.5
H19B C19 H19C 109.5
N6 C20 H20A 109.5
N6 C20 H20B 109.5
H20A C20 H20B 109.5
N6 C20 H20C 109.5
H20A C20 H20C 109.5
H20B C20 H20C 109.5
N3 C21 C22 113.1(3)
N3 C21 H21A 109.0
C22 C21 H21A 109.0
N3 C21 H21B 109.0
C22 C21 H21B 109.0
H21A C21 H21B 107.8
C21 C22 H22A 109.5
C21 C22 H22B 109.5
H22A C22 H22B 109.5
C21 C22 H22C 109.5
H22A C22 H22C 109.5
H22B C22 H22C 109.5
N3 C23 C24 114.6(3)
N3 C23 H23A 108.6
C24 C23 H23A 108.6
N3 C23 H23B 108.6
C24 C23 H23B 108.6
H23A C23 H23B 107.6
C23 C24 H24A 109.5
C23 C24 H24B 109.5
H24A C24 H24B 109.5
C23 C24 H24C 109.5
H24A C24 H24C 109.5
H24B C24 H24C 109.5
N4 C25 C26 113.6(3)
N4 C25 H25A 108.8
C26 C25 H25A 108.8
N4 C25 H25B 108.8
C26 C25 H25B 108.8
H25A C25 H25B 107.7
C25 C26 H26A 109.5
C25 C26 H26B 109.5
H26A C26 H26B 109.5
C25 C26 H26C 109.5
H26A C26 H26C 109.5
H26B C26 H26C 109.5
N4 C27 C28 114.6(3)
N4 C27 H27A 108.6
C28 C27 H27A 108.6
N4 C27 H27B 108.6
C28 C27 H27B 108.6
H27A C27 H27B 107.6
C27 C28 H28A 109.5
C27 C28 H28B 109.5
H28A C28 H28B 109.5
C27 C28 H28C 109.5
H28A C28 H28C 109.5
H28B C28 H28C 109.5
C30 C29 H29A 109.5
C30 C29 H29B 109.5
H29A C29 H29B 109.5
C30 C29 H29C 109.5
H29A C29 H29C 109.5
H29B C29 H29C 109.5
N7 C30 C31 122.6(3)
N7 C30 C29 123.0(3)
C31 C30 C29 114.4(3)
C32 C31 C30 126.9(3)
C32 C31 H31 116.5
C30 C31 H31 116.5
O3 C32 C31 124.0(3)
O3 C32 C33 114.3(3)
C31 C32 C33 121.7(3)
C32 C33 H33A 109.5
C32 C33 H33B 109.5
H33A C33 H33B 109.5
C32 C33 H33C 109.5
H33A C33 H33C 109.5
H33B C33 H33C 109.5
N7 C34 C35 111.6(2)
N7 C34 H34A 109.3
C35 C34 H34A 109.3
N7 C34 H34B 109.3
C35 C34 H34B 109.3
H34A C34 H34B 108.0
C36 C35 C34 111.1(3)
C36 C35 H35A 109.4
C34 C35 H35A 109.4
C36 C35 H35B 109.4
C34 C35 H35B 109.4
H35A C35 H35B 108.0
N11 C36 C35 113.8(3)
N11 C36 H36A 108.8
C35 C36 H36A 108.8
N11 C36 H36B 108.8
C35 C36 H36B 108.8
H36A C36 H36B 107.7
N11 C37 H37A 109.5
N11 C37 H37B 109.5
H37A C37 H37B 109.5
N11 C37 H37C 109.5
H37A C37 H37C 109.5
H37B C37 H37C 109.5
N11 C38 H38A 109.5
N11 C38 H38B 109.5
H38A C38 H38B 109.5
N11 C38 H38C 109.5
H38A C38 H38C 109.5
H38B C38 H38C 109.5
C40 C39 H39A 109.5
C40 C39 H39B 109.5
H39A C39 H39B 109.5
C40 C39 H39C 109.5
H39A C39 H39C 109.5
H39B C39 H39C 109.5
N8 C40 C41 123.0(3)
N8 C40 C39 123.0(3)
C41 C40 C39 114.1(3)
C42 C41 C40 127.5(3)
C42 C41 H41 116.3
C40 C41 H41 116.3
O4 C42 C41 122.9(3)
O4 C42 C43 115.0(3)
C41 C42 C43 122.0(3)
C42 C43 H43A 109.5
C42 C43 H43B 109.5
H43A C43 H43B 109.5
C42 C43 H43C 109.5
H43A C43 H43C 109.5
H43B C43 H43C 109.5
N8 C44 C45 112.2(3)
N8 C44 H44A 109.2
C45 C44 H44A 109.2
N8 C44 H44B 109.2
C45 C44 H44B 109.2
H44A C44 H44B 107.9
C46 C45 C44 110.8(3)
C46 C45 H45A 109.5
C44 C45 H45A 109.5
C46 C45 H45B 109.5
C44 C45 H45B 109.5
H45A C45 H45B 108.1
N12 C46 C45 113.9(3)
N12 C46 H46A 108.8
C45 C46 H46A 108.8
N12 C46 H46B 108.8
C45 C46 H46B 108.8
H46A C46 H46B 107.7
N12 C47 H47A 109.5
N12 C47 H47B 109.5
H47A C47 H47B 109.5
N12 C47 H47C 109.5
H47A C47 H47C 109.5
H47B C47 H47C 109.5
N12 C48 H48A 109.5
N12 C48 H48B 109.5
H48A C48 H48B 109.5
N12 C48 H48C 109.5
H48A C48 H48C 109.5
H48B C48 H48C 109.5
N9 C49 C50 113.2(3)
N9 C49 H49A 108.9
C50 C49 H49A 108.9
N9 C49 H49B 108.9
C50 C49 H49B 108.9
H49A C49 H49B 107.8
C49 C50 H50A 109.5
C49 C50 H50B 109.5
H50A C50 H50B 109.5
C49 C50 H50C 109.5
H50A C50 H50C 109.5
H50B C50 H50C 109.5
N9 C51 C52 113.9(3)
N9 C51 H51A 108.8
C52 C51 H51A 108.8
N9 C51 H51B 108.8
C52 C51 H51B 108.8
H51A C51 H51B 107.7
C51 C52 H52A 109.5
C51 C52 H52B 109.5
H52A C52 H52B 109.5
C51 C52 H52C 109.5
H52A C52 H52C 109.5
H52B C52 H52C 109.5
N10 C53 C54 112.8(3)
N10 C53 H53A 109.0
C54 C53 H53A 109.0
N10 C53 H53B 109.0
C54 C53 H53B 109.0
H53A C53 H53B 107.8
C53 C54 H54A 109.5
C53 C54 H54B 109.5
H54A C54 H54B 109.5
C53 C54 H54C 109.5
H54A C54 H54C 109.5
H54B C54 H54C 109.5
N10 C55 C56 114.0(3)
N10 C55 H55A 108.7
C56 C55 H55A 108.7
N10 C55 H55B 108.7
C56 C55 H55B 108.7
H55A C55 H55B 107.6
C55 C56 H56A 109.5
C55 C56 H56B 109.5
H56A C56 H56B 109.5
C55 C56 H56C 109.5
H56A C56 H56C 109.5
H56B C56 H56C 109.5

loop_
_geom_bond_atom_site_label_1
_geom_bond_atom_site_label_2
_geom_bond_distance
Zr1 N4 2.065(3)
Zr1 N3 2.068(3)
Zr1 O2 2.072(2)
Zr1 O1 2.078(2)
Zr1 N1 2.396(3)
Zr1 N2 2.403(2)
Zr2 N10 2.070(2)
Zr2 O3 2.072(2)
Zr2 N9 2.073(2)
Zr2 O4 2.074(2)
Zr2 N7 2.395(3)
Zr2 N8 2.414(3)
O1 C4 1.312(4)
O2 C14 1.306(4)
O3 C32 1.311(4)
O4 C42 1.318(4)
N1 C2 1.305(4)
N1 C6 1.486(4)
N2 C12 1.305(4)
N2 C16 1.473(4)
N3 C23 1.467(4)
N3 C21 1.467(4)
N4 C25 1.462(4)
N4 C27 1.471(4)
N5 C8 1.444(6)
N5 C10 1.451(9)
N5 C9 1.470(7)
C8 C7 1.522(4)
C8 H8A 0.9900
C8 H8B 0.9900
C9 H9A 0.9800
C9 H9B 0.9800
C9 H9C 0.9800
C10 H10A 0.9800
C10 H10B 0.9800
C10 H10C 0.9800
N5' C10' 1.448(12)
N5' C9' 1.464(10)
C9' H9'1 0.9800
C9' H9'2 0.9800
C9' H9'3 0.9800
C10' H10D 0.9800
C10' H10E 0.9800
C10' H10F 0.9800
N6 C20 1.450(4)
N6 C19 1.452(4)
N6 C18 1.464(4)
N7 C30 1.305(4)
N7 C34 1.478(4)
N8 C40 1.311(4)
N8 C44 1.476(4)
N9 C49 1.463(4)
N9 C51 1.467(4)
N10 C55 1.462(4)
N10 C53 1.464(4)
N11 C38 1.457(4)
N11 C37 1.459(4)
N11 C36 1.466(4)
N12 C48 1.451(4)
N12 C47 1.458(4)
N12 C46 1.465(4)
C1 C2 1.517(4)
C1 H1A 0.9800
C1 H1B 0.9800
C1 H1C 0.9800
C2 C3 1.445(4)
C3 C4 1.356(4)
C3 H3 0.9500
C4 C5 1.504(4)
C5 H5A 0.9800
C5 H5B 0.9800
C5 H5C 0.9800
C6 C7 1.514(4)
C6 H6A 0.9900
C6 H6B 0.9900
C7 H7A 0.9900
C7 H7B 0.9900
C11 C12 1.520(4)
C11 H11A 0.9800
C11 H11B 0.9800
C11 H11C 0.9800
C12 C13 1.436(5)
C13 C14 1.360(4)
C13 H13 0.9500
C14 C15 1.503(4)
C15 H15A 0.9800
C15 H15B 0.9800
C15 H15C 0.9800
C16 C17 1.520(4)
C16 H16A 0.9900
C16 H16B 0.9900
C17 C18 1.519(4)
C17 H17A 0.9900
C17 H17B 0.9900
C18 H18A 0.9900
C18 H18B 0.9900
C19 H19A 0.9800
C19 H19B 0.9800
C19 H19C 0.9800
C20 H20A 0.9800
C20 H20B 0.9800
C20 H20C 0.9800
C21 C22 1.528(4)
C21 H21A 0.9900
C21 H21B 0.9900
C22 H22A 0.9800
C22 H22B 0.9800
C22 H22C 0.9800
C23 C24 1.518(4)
C23 H23A 0.9900
C23 H23B 0.9900
C24 H24A 0.9800
C24 H24B 0.9800
C24 H24C 0.9800
C25 C26 1.528(5)
C25 H25A 0.9900
C25 H25B 0.9900
C26 H26A 0.9800
C26 H26B 0.9800
C26 H26C 0.9800
C27 C28 1.522(4)
C27 H27A 0.9900
C27 H27B 0.9900
C28 H28A 0.9800
C28 H28B 0.9800
C28 H28C 0.9800
C29 C30 1.513(4)
C29 H29A 0.9800
C29 H29B 0.9800
C29 H29C 0.9800
C30 C31 1.447(4)
C31 C32 1.352(4)
C31 H31 0.9500
C32 C33 1.510(4)
C33 H33A 0.9800
C33 H33B 0.9800
C33 H33C 0.9800
C34 C35 1.523(4)
C34 H34A 0.9900
C34 H34B 0.9900
C35 C36 1.517(4)
C35 H35A 0.9900
C35 H35B 0.9900
C36 H36A 0.9900
C36 H36B 0.9900
C37 H37A 0.9800
C37 H37B 0.9800
C37 H37C 0.9800
C38 H38A 0.9800
C38 H38B 0.9800
C38 H38C 0.9800
C39 C40 1.514(4)
C39 H39A 0.9800
C39 H39B 0.9800
C39 H39C 0.9800
C40 C41 1.438(5)
C41 C42 1.365(4)
C41 H41 0.9500
C42 C43 1.498(4)
C43 H43A 0.9800
C43 H43B 0.9800
C43 H43C 0.9800
C44 C45 1.529(4)
C44 H44A 0.9900
C44 H44B 0.9900
C45 C46 1.519(4)
C45 H45A 0.9900
C45 H45B 0.9900
C46 H46A 0.9900
C46 H46B 0.9900
C47 H47A 0.9800
C47 H47B 0.9800
C47 H47C 0.9800
C48 H48A 0.9800
C48 H48B 0.9800
C48 H48C 0.9800
C49 C50 1.532(4)
C49 H49A 0.9900
C49 H49B 0.9900
C50 H50A 0.9800
C50 H50B 0.9800
C50 H50C 0.9800
C51 C52 1.527(4)
C51 H51A 0.9900
C51 H51B 0.9900
C52 H52A 0.9800
C52 H52B 0.9800
C52 H52C 0.9800
C53 C54 1.530(4)
C53 H53A 0.9900
C53 H53B 0.9900
C54 H54A 0.9800
C54 H54B 0.9800
C54 H54C 0.9800
C55 C56 1.525(4)
C55 H55A 0.9900
C55 H55B 0.9900
C56 H56A 0.9800
C56 H56B 0.9800
C56 H56C 0.9800
